data_4116905
loop_
_publ_author_name
'F. Albert Cotton'
'Lee M. Daniels'
'Isabelle Guimet'
'Robert W. Henning'
'Glenn T. Jordan'
'Chun Lin'
'Carlos A. Murillo'
'Arthur J. Schultz'

_publ_section_title
;
 Compounds with Two Metal-Metal Multiple Bonds: New Ways of Making
 Doublets into Cyclic Quartets
;
_journal_name_full 'Journal of the American Chemical Society'
_journal_page_first 12531
_journal_page_last 12538
_journal_paper_doi 10.1021/ja982425f
_journal_volume 120
_journal_year 1998
_chemical_formula_sum 'C60 H60 Cl4 Mo4 N8'
_chemical_formula_weight 1418.72
_space_group_IT_number 14
_symmetry_cell_setting monoclinic
_symmetry_space_group_name_Hall '-P 2ybc'
_symmetry_space_group_name_H-M 'P 1 21/c 1'
_atom_sites_solution_hydrogens geom
_atom_sites_solution_primary direct
_atom_sites_solution_secondary difmap
_audit_creation_method SHELXL
_cell_angle_alpha 90.00
_cell_angle_beta 95.73(2)
_cell_angle_gamma 90.00
_cell_formula_units_Z 2
_cell_length_a 13.105(4)
_cell_length_b 10.392(2)
_cell_length_c 21.290(7)
_cell_measurement_reflns_used 25
_cell_measurement_temperature 123(2)
_cell_measurement_theta_max 17.70
_cell_measurement_theta_min 14.14
_cell_volume 2884.9(14)
_computing_cell_refinement 'CAD4 V5'
_computing_data_collection 'CAD4 V5'
_computing_data_reduction XCAD4
_computing_molecular_graphics 'XP (Siemens, 1990)'
_computing_publication_material 'SHELXL-93 (Sheldrick, 1993)'
_computing_structure_refinement 'SHELXL-93 (Sheldrick, 1993)'
_computing_structure_solution 'SHELXS-86 (Sheldrick, 1990)'
_diffrn_ambient_temperature 123(2)
_diffrn_measurement_device 'Nonius CAD4'
_diffrn_measurement_method 'Omega two-theta scans'
_diffrn_radiation_monochromator graphite
_diffrn_radiation_source 'normal-focus sealed tube'
_diffrn_radiation_type MoK\a
_diffrn_radiation_wavelength 0.71073
_diffrn_reflns_av_R_equivalents 0.0424
_diffrn_reflns_av_sigmaI/netI 0.0560
_diffrn_reflns_limit_h_max 14
_diffrn_reflns_limit_h_min -1
_diffrn_reflns_limit_k_max 11
_diffrn_reflns_limit_k_min -1
_diffrn_reflns_limit_l_max 22
_diffrn_reflns_limit_l_min -22
_diffrn_reflns_number 4875
_diffrn_reflns_theta_max 22.49
_diffrn_reflns_theta_min 2.18
_diffrn_standards_interval_time 0
_diffrn_standards_number 3
_exptl_absorpt_coefficient_mu 1.081
_exptl_absorpt_correction_T_max 0.796
_exptl_absorpt_correction_T_min 0.664
_exptl_absorpt_correction_type empirical
_exptl_crystal_colour 'dark pink'
_exptl_crystal_density_diffrn 1.633
_exptl_crystal_density_meas ?
_exptl_crystal_density_method none
_exptl_crystal_description block
_exptl_crystal_F_000 1424
_exptl_crystal_size_max 0.4
_exptl_crystal_size_mid 0.2
_exptl_crystal_size_min 0.2
_refine_diff_density_max 0.617
_refine_diff_density_min -0.506
_refine_diff_density_rms 0.102
_refine_ls_extinction_method none
_refine_ls_goodness_of_fit_all 1.042
_refine_ls_goodness_of_fit_obs 1.069
_refine_ls_hydrogen_treatment noref
_refine_ls_matrix_type full
_refine_ls_number_parameters 343
_refine_ls_number_reflns 3727
_refine_ls_number_restraints 0
_refine_ls_restrained_S_all 1.042
_refine_ls_restrained_S_obs 1.069
_refine_ls_R_factor_all 0.0564
_refine_ls_R_factor_obs 0.0332
_refine_ls_shift/esd_max -0.140
_refine_ls_shift/esd_mean 0.005
_refine_ls_structure_factor_coef Fsqd
_refine_ls_weighting_details 'w=1/[\s^2^(Fo^2^)+(0.0414P)^2^+3.4602P] where P=(Fo^2^+2Fc^2^)/3'
_refine_ls_weighting_scheme calc
_refine_ls_wR_factor_all 0.0882
_refine_ls_wR_factor_obs 0.0803
_reflns_number_observed 3002
_reflns_number_total 3727
_reflns_observed_criterion >2sigma(I)
_cod_data_source_file ja982425f_6.cif
_cod_data_source_block CMPD_4b
_cod_depositor_comments
;
The following automatic conversions were performed:

'_exptl_crystal_density_meas' value 'none' was changed to '?' - the
value is perceived as not measured.

Automatic conversion script
Id: cif_fix_values 3008 2015-01-20 13:52:24Z robertas 

The following automatic conversions were performed:

'_refine_ls_weighting_scheme' value 'calc
w=1/[\s^2^(Fo^2^)+(0.0414P)^2^+3.4602P] where P=(Fo^2^+2Fc^2^)/3' was
changed to 'calc'. New tag '_refine_ls_weighting_details' was
created. The value of the new tag was set to
'w=1/[\s^2^(Fo^2^)+(0.0414P)^2^+3.4602P] where P=(Fo^2^+2Fc^2^)/3'.

Automatic conversion script
Id: cif_fix_values 3143 2015-03-26 13:38:13Z robertas 
;
_cod_database_code 4116905

loop_
_symmetry_equiv_pos_as_xyz
'x, y, z'
'-x, y+1/2, -z+1/2'
'-x, -y, -z'
'x, -y-1/2, z-1/2'

loop_
_atom_site_aniso_label
_atom_site_aniso_U_11
_atom_site_aniso_U_22
_atom_site_aniso_U_33
_atom_site_aniso_U_23
_atom_site_aniso_U_13
_atom_site_aniso_U_12
Mo1 0.0156(2) 0.0191(3) 0.0136(2) 0.0004(2) 0.0014(2) -0.0001(2)
Mo2 0.0169(2) 0.0198(3) 0.0132(2) 0.0007(2) 0.0019(2) -0.0005(2)
Cl1 0.0203(6) 0.0256(7) 0.0187(6) -0.0009(5) 0.0031(5) -0.0018(6)
Cl2 0.0199(6) 0.0204(7) 0.0248(7) 0.0026(5) 0.0037(5) 0.0014(5)
N1 0.018(2) 0.023(2) 0.013(2) 0.000(2) 0.002(2) 0.000(2)
N2 0.014(2) 0.023(2) 0.019(2) 0.001(2) 0.002(2) -0.003(2)
N3 0.017(2) 0.021(2) 0.015(2) 0.003(2) 0.003(2) -0.003(2)
N4 0.020(2) 0.023(2) 0.009(2) 0.005(2) -0.001(2) -0.001(2)
C5 0.022(3) 0.024(3) 0.017(3) -0.004(2) 0.005(2) 0.002(2)
C6 0.019(3) 0.022(3) 0.022(3) -0.001(2) 0.004(2) -0.002(2)
C11 0.025(3) 0.011(3) 0.022(3) -0.004(2) 0.003(2) -0.001(2)
C46 0.026(3) 0.026(3) 0.013(2) 0.001(2) 0.006(2) 0.001(2)
C41 0.022(3) 0.019(3) 0.017(3) -0.003(2) 0.003(2) 0.004(2)
C12 0.020(3) 0.031(3) 0.024(3) 0.000(3) 0.006(2) 0.001(2)
C45 0.018(3) 0.028(3) 0.025(3) -0.005(2) 0.003(2) -0.001(2)
C21 0.018(3) 0.027(3) 0.015(2) 0.003(2) 0.001(2) 0.002(2)
C31 0.015(3) 0.024(3) 0.020(3) 0.003(2) 0.001(2) -0.005(2)
C32 0.024(3) 0.027(3) 0.021(3) -0.003(3) -0.002(2) -0.001(3)
C36 0.020(3) 0.021(3) 0.021(3) 0.005(2) 0.004(2) 0.003(2)
C22 0.018(3) 0.026(3) 0.036(3) 0.002(3) -0.003(2) -0.008(3)
C25 0.028(3) 0.042(4) 0.023(3) -0.007(3) -0.009(2) 0.001(3)
C24 0.023(3) 0.034(3) 0.015(3) 0.009(2) 0.007(2) 0.002(3)
C23 0.024(3) 0.020(3) 0.033(3) 0.004(3) 0.001(3) -0.003(3)
C26 0.029(3) 0.023(3) 0.033(3) -0.006(3) -0.004(3) 0.006(3)
C14 0.032(3) 0.021(3) 0.018(3) -0.001(2) 0.004(2) -0.006(2)
C35 0.016(3) 0.037(4) 0.020(3) 0.001(3) 0.002(2) 0.003(2)
C44 0.023(3) 0.032(3) 0.020(3) -0.002(3) 0.001(2) 0.001(3)
C42 0.023(3) 0.032(3) 0.023(3) 0.003(3) 0.004(2) -0.008(3)
C16 0.020(3) 0.030(3) 0.022(3) -0.002(2) 0.002(2) -0.006(2)
C34 0.020(3) 0.024(3) 0.034(3) 0.007(3) -0.005(2) -0.006(2)
C27 0.024(3) 0.043(4) 0.025(3) 0.002(3) 0.002(2) 0.002(3)
C43 0.030(3) 0.047(4) 0.017(3) 0.003(3) 0.001(2) -0.001(3)
C13 0.026(3) 0.034(3) 0.017(3) 0.007(2) 0.001(2) 0.004(3)
C15 0.026(3) 0.031(3) 0.031(3) 0.000(3) 0.010(3) -0.005(3)
C33 0.028(3) 0.018(3) 0.037(3) -0.001(3) -0.010(3) -0.002(3)
C47 0.033(3) 0.044(4) 0.029(3) -0.009(3) -0.007(3) 0.001(3)
C37 0.042(4) 0.036(4) 0.041(4) 0.010(3) -0.009(3) -0.013(3)
C17 0.047(4) 0.043(4) 0.018(3) -0.003(3) 0.010(3) -0.011(3)

loop_
_atom_site_label
_atom_site_type_symbol
_atom_site_fract_x
_atom_site_fract_y
_atom_site_fract_z
_atom_site_U_iso_or_equiv
_atom_site_thermal_displace_type
_atom_site_occupancy
_atom_site_calc_flag
_atom_site_refinement_flags
Mo1 Mo 0.91191(3) 0.92753(4) 0.06860(2) 0.01613(14) Uani 1 d .
Mo2 Mo 0.84184(3) 0.98727(4) -0.02056(2) 0.01659(15) Uani 1 d .
Cl1 Cl 1.04137(9) 1.10186(12) 0.09649(5) 0.0214(3) Uani 1 d .
Cl2 Cl 1.07038(9) 0.80681(12) 0.04595(6) 0.0216(3) Uani 1 d .
N1 N 0.8043(3) 1.0275(4) 0.1169(2) 0.0181(10) Uani 1 d .
N2 N 0.7286(3) 1.0909(4) 0.0202(2) 0.0186(9) Uani 1 d .
N3 N 0.8283(3) 0.7539(4) 0.0647(2) 0.0175(9) Uani 1 d .
N4 N 0.7519(3) 0.8217(4) -0.0311(2) 0.0173(9) Uani 1 d .
C5 C 0.7325(4) 1.0936(5) 0.0831(2) 0.0207(12) Uani 1 d .
H5A H 0.6840(4) 1.1426(5) 0.1032(2) 0.025 Uiso 1 calc R
C6 C 0.7635(4) 0.7333(5) 0.0140(2) 0.0209(12) Uani 1 d .
H6A H 0.7254(4) 0.6555(5) 0.0099(2) 0.025 Uiso 1 calc R
C11 C 0.8012(4) 1.0217(5) 0.1841(2) 0.0192(12) Uani 1 d .
C46 C 0.5798(4) 0.7477(5) -0.0732(2) 0.0213(12) Uani 1 d .
H46A H 0.5634(4) 0.7289(5) -0.0318(2) 0.026 Uiso 1 calc R
C41 C 0.6742(4) 0.7988(5) -0.0821(2) 0.0193(12) Uani 1 d .
C12 C 0.8918(4) 1.0212(5) 0.2228(2) 0.0246(12) Uani 1 d .
H12A H 0.9552(4) 1.0285(5) 0.2050(2) 0.030 Uiso 1 calc R
C45 C 0.5089(4) 0.7236(5) -0.1241(2) 0.0236(12) Uani 1 d .
H45A H 0.4448(4) 0.6867(5) -0.1169(2) 0.028 Uiso 1 calc R
C21 C 0.6525(4) 1.1681(5) -0.0150(2) 0.0198(12) Uani 1 d .
C31 C 0.8417(4) 0.6537(5) 0.1102(2) 0.0198(12) Uani 1 d .
C32 C 0.8486(4) 0.5229(5) 0.0934(2) 0.0244(13) Uani 1 d .
H32A H 0.8511(4) 0.4997(5) 0.0504(2) 0.029 Uiso 1 calc R
C36 C 0.8436(4) 0.6832(5) 0.1742(2) 0.0208(12) Uani 1 d .
H36A H 0.8418(4) 0.7706(5) 0.1871(2) 0.025 Uiso 1 calc R
C22 C 0.6541(4) 1.3009(5) -0.0110(3) 0.0269(13) Uani 1 d .
H22A H 0.7068(4) 1.3423(5) 0.0155(3) 0.032 Uiso 1 calc R
C25 C 0.5021(4) 1.1846(6) -0.0888(2) 0.0319(14) Uani 1 d .
H25A H 0.4495(4) 1.1431(6) -0.1154(2) 0.038 Uiso 1 calc R
C24 C 0.5039(4) 1.3166(5) -0.0854(2) 0.0237(12) Uani 1 d .
C23 C 0.5806(4) 1.3736(5) -0.0449(2) 0.0258(13) Uani 1 d .
H23A H 0.5822(4) 1.4646(5) -0.0407(2) 0.031 Uiso 1 calc R
C26 C 0.5758(4) 1.1109(5) -0.0540(2) 0.0288(14) Uani 1 d .
H26A H 0.5733(4) 1.0197(5) -0.0573(2) 0.035 Uiso 1 calc R
C14 C 0.8011(4) 0.9998(5) 0.3155(2) 0.0235(12) Uani 1 d .
C35 C 0.8480(4) 0.5874(5) 0.2188(2) 0.0243(13) Uani 1 d .
H35A H 0.8494(4) 0.6105(5) 0.2620(2) 0.029 Uiso 1 calc R
C44 C 0.5279(4) 0.7513(5) -0.1855(2) 0.0250(12) Uani 1 d .
C42 C 0.6925(4) 0.8339(5) -0.1434(2) 0.0257(13) Uani 1 d .
H42A H 0.7553(4) 0.8747(5) -0.1505(2) 0.031 Uiso 1 calc R
C16 C 0.7094(4) 1.0115(5) 0.2110(2) 0.0240(12) Uani 1 d .
H16A H 0.6462(4) 1.0114(5) 0.1849(2) 0.029 Uiso 1 calc R
C34 C 0.8504(4) 0.4576(5) 0.2029(3) 0.0264(13) Uani 1 d .
C27 C 0.4237(4) 1.3963(6) -0.1233(2) 0.0309(14) Uani 1 d .
H27A H 0.4372(4) 1.4878(6) -0.1149(2) 0.046 Uiso 1 calc R
H27B H 0.3557(4) 1.3740(6) -0.1111(2) 0.046 Uiso 1 calc R
H27C H 0.4261(4) 1.3789(6) -0.1683(2) 0.046 Uiso 1 calc R
C43 C 0.6204(4) 0.8099(6) -0.1937(2) 0.0313(14) Uani 1 d .
H43A H 0.6345(4) 0.8343(6) -0.2350(2) 0.038 Uiso 1 calc R
C13 C 0.8910(4) 1.0102(5) 0.2874(2) 0.0255(13) Uani 1 d .
H13A H 0.9544(4) 1.0099(5) 0.3133(2) 0.031 Uiso 1 calc R
C15 C 0.7100(4) 1.0014(5) 0.2758(3) 0.0288(13) Uani 1 d .
H15A H 0.6466(4) 0.9954(5) 0.2937(3) 0.035 Uiso 1 calc R
C33 C 0.8518(4) 0.4291(5) 0.1389(3) 0.0288(13) Uani 1 d .
H33A H 0.8551(4) 0.3416(5) 0.1264(3) 0.035 Uiso 1 calc R
C47 C 0.4535(4) 0.7143(6) -0.2411(3) 0.0361(15) Uani 1 d .
H47A H 0.3929(4) 0.6742(6) -0.2259(3) 0.054 Uiso 1 calc R
H47B H 0.4864(4) 0.6533(6) -0.2678(3) 0.054 Uiso 1 calc R
H47C H 0.4329(4) 0.7914(6) -0.2656(3) 0.054 Uiso 1 calc R
C37 C 0.8571(5) 0.3547(6) 0.2527(3) 0.041(2) Uani 1 d .
H37A H 0.8580(5) 0.2699(6) 0.2326(3) 0.061 Uiso 1 calc R
H37B H 0.7976(5) 0.3608(6) 0.2770(3) 0.061 Uiso 1 calc R
H37C H 0.9201(5) 0.3663(6) 0.2811(3) 0.061 Uiso 1 calc R
C17 C 0.8028(5) 0.9872(6) 0.3865(2) 0.0357(15) Uani 1 d .
H17A H 0.7324(5) 0.9809(6) 0.3979(2) 0.053 Uiso 1 calc R
H17B H 0.8361(5) 1.0630(6) 0.4068(2) 0.053 Uiso 1 calc R
H17C H 0.8410(5) 0.9097(6) 0.4006(2) 0.053 Uiso 1 calc R

loop_
_atom_type_symbol
_atom_type_description
_atom_type_scat_dispersion_real
_atom_type_scat_dispersion_imag
_atom_type_scat_source
C C 0.0033 0.0016 'International Tables Vol C Tables 4.2.6.8 and 6.1.1.4'
H H 0.0000 0.0000 'International Tables Vol C Tables 4.2.6.8 and 6.1.1.4'
N N 0.0061 0.0033 'International Tables Vol C Tables 4.2.6.8 and 6.1.1.4'
Cl Cl 0.1484 0.1585 'International Tables Vol C Tables 4.2.6.8 and 6.1.1.4'
Mo Mo -1.6832 0.6857 'International Tables Vol C Tables 4.2.6.8 and 6.1.1.4'

loop_
_geom_angle_atom_site_label_1
_geom_angle_atom_site_label_2
_geom_angle_atom_site_label_3
_geom_angle
_geom_angle_site_symmetry_1
_geom_angle_site_symmetry_3
_geom_angle_publ_flag
N1 Mo1 N3 94.1(2) . . y
N1 Mo1 Mo2 92.37(11) . . y
N3 Mo1 Mo2 92.19(10) . . y
N1 Mo1 Cl1 89.90(12) . . y
N3 Mo1 Cl1 164.27(11) . . y
Mo2 Mo1 Cl1 102.86(4) . . y
N1 Mo1 Cl2 161.52(11) . . y
N3 Mo1 Cl2 90.08(11) . . y
Mo2 Mo1 Cl2 105.48(4) . . y
Cl1 Mo1 Cl2 81.59(5) . . y
N1 Mo1 Mo2 133.11(11) . 3_775 y
N3 Mo1 Mo2 132.67(11) . 3_775 y
Mo2 Mo1 Mo2 89.66(3) . 3_775 y
Cl1 Mo1 Mo2 44.35(3) . 3_775 y
Cl2 Mo1 Mo2 44.40(3) . 3_775 y
N4 Mo2 N2 93.0(2) . . y
N4 Mo2 Mo1 92.55(10) . . y
N2 Mo2 Mo1 92.36(11) . . y
N4 Mo2 Cl1 90.02(11) . 3_775 y
N2 Mo2 Cl1 163.83(11) . 3_775 y
Mo1 Mo2 Cl1 103.37(4) . 3_775 y
N4 Mo2 Cl2 160.95(10) . 3_775 y
N2 Mo2 Cl2 90.56(11) . 3_775 y
Mo1 Mo2 Cl2 105.99(4) . 3_775 y
Cl1 Mo2 Cl2 81.61(4) 3_775 3_775 y
Mo2 Cl1 Mo1 91.29(4) 3_775 . y
Mo2 Cl2 Mo1 91.20(5) 3_775 . y
C5 N1 C11 118.4(4) . . ?
C5 N1 Mo1 117.9(3) . . ?
C11 N1 Mo1 123.6(3) . . ?
C5 N2 C21 117.8(4) . . ?
C5 N2 Mo2 118.0(3) . . ?
C21 N2 Mo2 123.9(3) . . ?
C6 N3 C31 117.6(4) . . ?
C6 N3 Mo1 117.4(3) . . ?
C31 N3 Mo1 124.9(3) . . ?
C6 N4 C41 117.1(4) . . ?
C6 N4 Mo2 118.1(3) . . ?
C41 N4 Mo2 124.8(3) . . ?
N1 C5 N2 119.3(4) . . ?
N3 C6 N4 119.8(5) . . ?
C12 C11 C16 119.0(5) . . ?
C12 C11 N1 119.2(4) . . ?
C16 C11 N1 121.7(4) . . ?
C41 C46 C45 120.5(5) . . ?
C46 C41 C42 118.0(5) . . ?
C46 C41 N4 122.8(4) . . ?
C42 C41 N4 119.2(4) . . ?
C11 C12 C13 120.3(5) . . ?
C46 C45 C44 122.2(5) . . ?
C26 C21 C22 118.4(5) . . ?
C26 C21 N2 120.2(5) . . ?
C22 C21 N2 121.5(4) . . ?
C36 C31 C32 117.7(5) . . ?
C36 C31 N3 119.6(4) . . ?
C32 C31 N3 122.6(4) . . ?
C33 C32 C31 120.2(5) . . ?
C35 C36 C31 120.7(5) . . ?
C23 C22 C21 120.8(5) . . ?
C24 C25 C26 121.0(5) . . ?
C25 C24 C23 117.7(5) . . ?
C25 C24 C27 120.9(5) . . ?
C23 C24 C27 121.4(5) . . ?
C22 C23 C24 121.3(5) . . ?
C21 C26 C25 120.8(5) . . ?
C13 C14 C15 117.0(5) . . ?
C13 C14 C17 120.8(5) . . ?
C15 C14 C17 122.2(5) . . ?
C36 C35 C34 122.4(5) . . ?
C43 C44 C45 117.0(5) . . ?
C43 C44 C47 121.3(5) . . ?
C45 C44 C47 121.6(5) . . ?
C43 C42 C41 120.6(5) . . ?
C15 C16 C11 119.9(5) . . ?
C35 C34 C33 116.4(5) . . ?
C35 C34 C37 121.3(5) . . ?
C33 C34 C37 122.2(5) . . ?
C42 C43 C44 121.5(5) . . ?
C14 C13 C12 122.0(5) . . ?
C16 C15 C14 121.7(5) . . ?
C32 C33 C34 122.4(5) . . ?

loop_
_geom_bond_atom_site_label_1
_geom_bond_atom_site_label_2
_geom_bond_distance
_geom_bond_site_symmetry_2
_geom_bond_publ_flag
Mo1 N1 2.101(4) . y
Mo1 N3 2.108(4) . y
Mo1 Mo2 2.1175(8) . y
Mo1 Cl1 2.5124(14) . y
Mo1 Cl2 2.5138(14) . y
Mo1 Mo2 3.5922(11) 3_775 y
Mo2 N4 2.085(4) . y
Mo2 N2 2.090(4) . y
Mo2 Cl1 2.5115(14) 3_775 y
Mo2 Cl2 2.5137(13) 3_775 y
Cl1 Mo2 2.5115(14) 3_775 y
Cl2 Mo2 2.5137(13) 3_775 y
N1 C5 1.319(6) . ?
N1 C11 1.437(6) . ?
N2 C5 1.335(6) . ?
N2 C21 1.432(6) . ?
N3 C6 1.322(6) . ?
N3 C31 1.422(6) . ?
N4 C6 1.326(6) . ?
N4 C41 1.432(6) . ?
C11 C12 1.377(7) . ?
C11 C16 1.386(7) . ?
C46 C41 1.376(7) . ?
C46 C45 1.378(7) . ?
C41 C42 1.400(7) . ?
C12 C13 1.380(7) . ?
C45 C44 1.385(7) . ?
C21 C26 1.374(7) . ?
C21 C22 1.383(7) . ?
C31 C36 1.395(7) . ?
C31 C32 1.410(7) . ?
C32 C33 1.372(7) . ?
C36 C35 1.372(7) . ?
C22 C23 1.371(7) . ?
C25 C24 1.374(7) . ?
C25 C26 1.388(7) . ?
C24 C23 1.390(7) . ?
C24 C27 1.506(7) . ?
C14 C13 1.377(7) . ?
C14 C15 1.392(7) . ?
C14 C17 1.516(7) . ?
C35 C34 1.392(8) . ?
C44 C43 1.383(7) . ?
C44 C47 1.506(7) . ?
C42 C43 1.379(7) . ?
C16 C15 1.383(7) . ?
C34 C33 1.396(8) . ?
C34 C37 1.503(8) . ?
